data_7050831
loop_
_publ_author_name
'P\'erez, Jos\'e'
'Garc\'ia, Luis'
'Guy Orpen, A.'
'Dolores Santana, M.'
'Saez, Paloma'
'Garc\'ia, Gabriel'

_publ_section_title
;
 Conformational analysis of complexes of
 2,4,4-trimethyl-1,5,9-triazacyclododec-1-ene and its 9-methyl
 derivative
;
_journal_issue 6
_journal_name_full 'New Journal of Chemistry'
_journal_page_first 726
_journal_paper_doi 10.1039/b200164k
_journal_volume 26
_journal_year 2002
_chemical_formula_sum 'C19 H33 F6 N4 Ni O P'
_chemical_formula_weight 537.17
_chemical_name_systematic
; 
? 
;
_space_group_IT_number 2
_symmetry_cell_setting triclinic
_symmetry_space_group_name_Hall '-P 1'
_symmetry_space_group_name_H-M 'P -1'
_atom_sites_solution_hydrogens geom
_atom_sites_solution_primary Patterson
_atom_sites_solution_secondary difmap
_audit_creation_method SHELXL-97
_cell_angle_alpha 108.628(7)
_cell_angle_beta 95.446(7)
_cell_angle_gamma 97.430(6)
_cell_formula_units_Z 2
_cell_length_a 9.2990(9)
_cell_length_b 10.5724(10)
_cell_length_c 12.8248(13)
_cell_measurement_reflns_used 64
_cell_measurement_temperature 173(2)
_cell_measurement_theta_max 12.307
_cell_measurement_theta_min 4.791
_cell_volume 1172.2(2)
_computing_structure_refinement 'SHELXL-97 (Sheldrick, 1997)'
_computing_structure_solution 'SHELXS-97 (Sheldrick, 1990)'
_diffrn_ambient_temperature 173(2)
_diffrn_measured_fraction_theta_full 0.000
_diffrn_measured_fraction_theta_max 0.978
_diffrn_radiation_monochromator graphite
_diffrn_radiation_source 'fine-focus sealed tube'
_diffrn_radiation_type MoK\a
_diffrn_radiation_wavelength 0.71073
_diffrn_reflns_av_R_equivalents 0.0500
_diffrn_reflns_av_sigmaI/netI 0.0731
_diffrn_reflns_limit_h_max 10
_diffrn_reflns_limit_h_min -10
_diffrn_reflns_limit_k_max 11
_diffrn_reflns_limit_k_min 0
_diffrn_reflns_limit_l_max 14
_diffrn_reflns_limit_l_min -15
_diffrn_reflns_number 4263
_diffrn_reflns_theta_full 0.50
_diffrn_reflns_theta_max 24.99
_diffrn_reflns_theta_min 3.05
_exptl_absorpt_coefficient_mu 0.962
_exptl_absorpt_correction_T_max 0.900
_exptl_absorpt_correction_T_min 0.742
_exptl_absorpt_correction_type psi-scan
_exptl_crystal_colour blue
_exptl_crystal_density_diffrn 1.522
_exptl_crystal_density_method 'not measured'
_exptl_crystal_description lath
_exptl_crystal_F_000 560
_exptl_crystal_size_max 0.60
_exptl_crystal_size_mid 0.40
_exptl_crystal_size_min 0.20
_refine_diff_density_max 1.190
_refine_diff_density_min -0.985
_refine_diff_density_rms 0.149
_refine_ls_extinction_method none
_refine_ls_goodness_of_fit_ref 1.205
_refine_ls_hydrogen_treatment mixed
_refine_ls_matrix_type full
_refine_ls_number_parameters 289
_refine_ls_number_reflns 4023
_refine_ls_number_restraints 0
_refine_ls_restrained_S_all 1.205
_refine_ls_R_factor_all 0.1162
_refine_ls_R_factor_gt 0.0740
_refine_ls_shift/su_max 0.002
_refine_ls_shift/su_mean 0.000
_refine_ls_structure_factor_coef Fsqd
_refine_ls_weighting_details 'calc w=1/[\s^2^(Fo^2^)+(0.1375P)^2^+0.4896P] where P=(Fo^2^+2Fc^2^)/3'
_refine_ls_weighting_scheme calc
_refine_ls_wR_factor_gt 0.2001
_refine_ls_wR_factor_ref 0.2570
_reflns_number_gt 2661
_reflns_number_total 4023
_reflns_threshold_expression >2sigma(I)
_cod_data_source_file b200164k.txt
_cod_data_source_block 6me1
_cod_depositor_comments
;
The following automatic conversions were performed:
'_symmetry_cell_setting' value 'Triclinic' changed to 'triclinic'
according to '/home/saulius/struct/CIF-dictionaries/cif_core.dic'
dictionary named 'cif_core.dic' version 2.4.1 from 2010-06-29.

Automatic conversion script
Id: cif_fix_enum 1527 2010-12-29 10:47:43Z saulius 
;
_cod_original_sg_symbol_H-M P-1
_cod_database_code 7050831

loop_
_symmetry_equiv_pos_as_xyz
'x, y, z'
'-x, -y, -z'

loop_
_atom_site_label
_atom_site_type_symbol
_atom_site_fract_x
_atom_site_fract_y
_atom_site_fract_z
_atom_site_U_iso_or_equiv
_atom_site_adp_type
_atom_site_occupancy
_atom_site_symmetry_multiplicity
_atom_site_calc_flag
_atom_site_refinement_flags
_atom_site_disorder_assembly
_atom_site_disorder_group
Ni1 Ni 0.71870(10) 0.69468(9) 0.69915(8) 0.0301(3) Uani 1 1 d . . .
P1 P 0.3510(3) 0.1802(3) 0.8101(2) 0.0582(7) Uani 1 1 d . . .
O1 O 0.8340(6) 0.5861(6) 0.5838(4) 0.0414(13) Uani 1 1 d . . .
N4 N 0.8183(7) 0.5424(6) 0.7416(5) 0.0350(15) Uani 1 1 d . . .
C16 C 0.9882(9) 0.3444(9) 0.6850(7) 0.045(2) Uani 1 1 d . . .
H16 H 1.0478 0.2761 0.6675 0.054 Uiso 1 1 calc R . .
C18 C 0.8721(8) 0.5140(8) 0.6448(6) 0.0361(18) Uani 1 1 d . . .
C15 C 0.9299(9) 0.3739(9) 0.7826(7) 0.044(2) Uani 1 1 d . . .
H15 H 0.9476 0.3238 0.8308 0.053 Uiso 1 1 calc R . .
C14 C 0.8458(10) 0.4753(9) 0.8124(8) 0.046(2) Uani 1 1 d . . .
C17 C 0.9609(9) 0.4130(8) 0.6120(7) 0.043(2) Uani 1 1 d . . .
H17 H 0.9994 0.3936 0.5436 0.051 Uiso 1 1 calc R . .
N3 N 0.8706(6) 0.8725(6) 0.7639(5) 0.0326(14) Uani 1 1 d . . .
N2 N 0.5724(6) 0.7312(6) 0.8071(5) 0.0282(13) Uani 1 1 d . . .
H2 H 0.5963 0.6892 0.8585 0.034 Uiso 1 1 calc R . .
N1 N 0.6011(7) 0.7658(6) 0.5963(5) 0.0320(14) Uani 1 1 d . . .
C3 C 0.4260(8) 0.6536(8) 0.7415(7) 0.0352(17) Uani 1 1 d . . .
C2 C 0.3679(8) 0.7267(8) 0.6624(7) 0.0369(18) Uani 1 1 d . . .
H2A H 0.2800 0.6662 0.6136 0.044 Uiso 1 1 calc R . .
H2B H 0.3343 0.8086 0.7091 0.044 Uiso 1 1 calc R . .
C1 C 0.4650(9) 0.7701(7) 0.5889(6) 0.0355(18) Uani 1 1 d . . .
C13 C 1.0013(8) 0.8410(9) 0.8218(7) 0.043(2) Uani 1 1 d . . .
H13A H 1.0372 0.7657 0.7699 0.064 Uiso 1 1 calc R . .
H13B H 0.9739 0.8158 0.8853 0.064 Uiso 1 1 calc R . .
H13C H 1.0787 0.9210 0.8481 0.064 Uiso 1 1 calc R . .
C12 C 0.4481(10) 0.5119(8) 0.6726(7) 0.043(2) Uani 1 1 d . . .
H12A H 0.5211 0.5193 0.6235 0.064 Uiso 1 1 calc R . .
H12B H 0.3550 0.4607 0.6276 0.064 Uiso 1 1 calc R . .
H12C H 0.4825 0.4649 0.7223 0.064 Uiso 1 1 calc R . .
C11 C 0.3114(9) 0.6433(9) 0.8191(8) 0.047(2) Uani 1 1 d . . .
H11A H 0.3469 0.5989 0.8706 0.071 Uiso 1 1 calc R . .
H11B H 0.2188 0.5902 0.7746 0.071 Uiso 1 1 calc R . .
H11C H 0.2958 0.7344 0.8615 0.071 Uiso 1 1 calc R . .
C6 C 0.8163(9) 0.9879(8) 0.8428(7) 0.041(2) Uani 1 1 d . . .
H6A H 0.7548 1.0286 0.7993 0.050 Uiso 1 1 calc R . .
H6B H 0.9015 1.0579 0.8850 0.050 Uiso 1 1 calc R . .
C10 C 0.3826(10) 0.8232(10) 0.5079(8) 0.054(2) Uani 1 1 d . . .
H10A H 0.4502 0.8505 0.4618 0.081 Uiso 1 1 calc R . .
H10B H 0.3409 0.9016 0.5495 0.081 Uiso 1 1 calc R . .
H10C H 0.3035 0.7519 0.4602 0.081 Uiso 1 1 calc R . .
C5 C 0.7274(9) 0.9485(8) 0.9249(6) 0.0388(19) Uani 1 1 d . . .
H5A H 0.7216 1.0313 0.9871 0.047 Uiso 1 1 calc R . .
H5B H 0.7792 0.8895 0.9562 0.047 Uiso 1 1 calc R . .
C8 C 0.8043(10) 0.9372(9) 0.5917(7) 0.047(2) Uani 1 1 d . . .
H8A H 0.7513 1.0065 0.6358 0.056 Uiso 1 1 calc R . .
H8B H 0.8521 0.9747 0.5397 0.056 Uiso 1 1 calc R . .
C4 C 0.5722(9) 0.8745(8) 0.8727(7) 0.0417(19) Uani 1 1 d . . .
H4A H 0.5104 0.8787 0.9320 0.050 Uiso 1 1 calc R . .
H4B H 0.5295 0.9201 0.8237 0.050 Uiso 1 1 calc R . .
C7 C 0.9250(9) 0.9142(9) 0.6718(7) 0.046(2) Uani 1 1 d . . .
H7A H 0.9768 0.8435 0.6283 0.055 Uiso 1 1 calc R . .
H7B H 0.9972 0.9989 0.7048 0.055 Uiso 1 1 calc R . .
C9 C 0.6940(9) 0.8142(8) 0.5247(6) 0.0399(19) Uani 1 1 d . . .
H9A H 0.6311 0.8364 0.4685 0.048 Uiso 1 1 calc R . .
H9B H 0.7458 0.7412 0.4849 0.048 Uiso 1 1 calc R . .
C19 C 0.7797(12) 0.5134(11) 0.9184(8) 0.063(3) Uani 1 1 d . . .
H19A H 0.7262 0.5883 0.9219 0.094 Uiso 1 1 calc R . .
H19B H 0.8577 0.5415 0.9822 0.094 Uiso 1 1 calc R . .
H19C H 0.7120 0.4352 0.9202 0.094 Uiso 1 1 calc R . .
F1 F 0.3246(8) 0.0375(7) 0.8204(8) 0.099(3) Uani 1 1 d . . .
F2 F 0.1949(9) 0.1954(7) 0.8629(6) 0.096(2) Uani 1 1 d . . .
F3 F 0.2467(8) 0.1271(12) 0.6955(7) 0.130(4) Uani 1 1 d . . .
F4 F 0.4857(8) 0.1616(12) 0.7533(8) 0.136(4) Uani 1 1 d . . .
F5 F 0.4353(11) 0.2386(11) 0.9274(7) 0.155(5) Uani 1 1 d . . .
F6 F 0.3532(14) 0.3199(11) 0.8015(13) 0.183(6) Uani 1 1 d . . .

loop_
_atom_site_aniso_label
_atom_site_aniso_U_11
_atom_site_aniso_U_22
_atom_site_aniso_U_33
_atom_site_aniso_U_23
_atom_site_aniso_U_13
_atom_site_aniso_U_12
Ni1 0.0336(6) 0.0294(5) 0.0272(5) 0.0077(4) 0.0025(4) 0.0106(4)
P1 0.092(2) 0.0479(15) 0.0388(13) 0.0229(11) 0.0029(13) 0.0084(13)
O1 0.054(3) 0.044(3) 0.036(3) 0.018(3) 0.013(3) 0.024(3)
N4 0.035(3) 0.038(4) 0.034(3) 0.010(3) 0.011(3) 0.014(3)
C16 0.040(5) 0.044(5) 0.053(5) 0.014(4) 0.010(4) 0.015(4)
C18 0.038(4) 0.034(4) 0.030(4) 0.002(3) 0.008(3) 0.007(3)
C15 0.049(5) 0.043(5) 0.046(5) 0.021(4) 0.000(4) 0.015(4)
C14 0.047(5) 0.042(5) 0.049(5) 0.016(4) 0.007(4) 0.004(4)
C17 0.036(4) 0.043(5) 0.045(5) 0.006(4) 0.011(4) 0.011(4)
N3 0.030(3) 0.033(3) 0.035(3) 0.012(3) -0.004(3) 0.009(3)
N2 0.037(3) 0.028(3) 0.019(3) 0.006(2) 0.000(2) 0.011(3)
N1 0.043(4) 0.025(3) 0.022(3) 0.002(2) -0.003(3) 0.006(3)
C3 0.025(4) 0.031(4) 0.047(5) 0.011(3) 0.001(3) 0.006(3)
C2 0.032(4) 0.034(4) 0.039(4) 0.008(3) -0.009(3) 0.008(3)
C1 0.043(5) 0.022(4) 0.036(4) 0.003(3) -0.006(3) 0.009(3)
C13 0.030(4) 0.053(5) 0.045(5) 0.020(4) -0.011(3) 0.011(4)
C12 0.051(5) 0.033(4) 0.035(4) 0.003(4) 0.000(4) 0.003(4)
C11 0.042(5) 0.048(5) 0.049(5) 0.016(4) 0.008(4) 0.002(4)
C6 0.044(5) 0.033(4) 0.036(4) -0.001(3) 0.001(4) -0.002(4)
C10 0.054(6) 0.054(6) 0.053(6) 0.022(5) -0.010(4) 0.006(4)
C5 0.045(5) 0.033(4) 0.028(4) 0.000(3) -0.001(3) 0.005(3)
C8 0.059(5) 0.040(5) 0.042(5) 0.020(4) -0.002(4) 0.000(4)
C4 0.038(4) 0.035(4) 0.045(5) 0.006(4) 0.002(4) 0.004(3)
C7 0.036(4) 0.055(5) 0.047(5) 0.020(4) 0.008(4) -0.003(4)
C9 0.053(5) 0.041(5) 0.025(4) 0.013(3) -0.003(3) 0.008(4)
C19 0.089(8) 0.066(7) 0.046(6) 0.028(5) 0.018(5) 0.028(6)
F1 0.083(5) 0.061(4) 0.164(8) 0.045(5) 0.017(5) 0.029(4)
F2 0.123(6) 0.078(5) 0.092(5) 0.017(4) 0.059(5) 0.028(4)
F3 0.077(5) 0.262(13) 0.083(6) 0.098(7) 0.015(4) 0.033(6)
F4 0.059(4) 0.251(12) 0.127(8) 0.093(8) 0.022(5) 0.043(6)
F5 0.153(9) 0.203(11) 0.068(5) 0.049(6) -0.042(5) -0.081(8)
F6 0.205(12) 0.131(9) 0.293(16) 0.157(11) 0.089(11) 0.046(8)

loop_
_atom_type_symbol
_atom_type_description
_atom_type_scat_dispersion_real
_atom_type_scat_dispersion_imag
_atom_type_scat_source
C C 0.0033 0.0016 'International Tables Vol C Tables 4.2.6.8 and 6.1.1.4'
H H 0.0000 0.0000 'International Tables Vol C Tables 4.2.6.8 and 6.1.1.4'
N N 0.0061 0.0033 'International Tables Vol C Tables 4.2.6.8 and 6.1.1.4'
O O 0.0106 0.0060 'International Tables Vol C Tables 4.2.6.8 and 6.1.1.4'
F F 0.0171 0.0103 'International Tables Vol C Tables 4.2.6.8 and 6.1.1.4'
P P 0.1023 0.0942 'International Tables Vol C Tables 4.2.6.8 and 6.1.1.4'
Ni Ni 0.3393 1.1124 'International Tables Vol C Tables 4.2.6.8 and 6.1.1.4'

loop_
_geom_angle_atom_site_label_1
_geom_angle_atom_site_label_2
_geom_angle_atom_site_label_3
_geom_angle
_geom_angle_site_symmetry_1
_geom_angle_site_symmetry_3
_geom_angle_publ_flag
N1 Ni1 N2 90.8(2) . . ?
N1 Ni1 O1 96.9(2) . . ?
N2 Ni1 O1 158.7(2) . . ?
N1 Ni1 N3 93.3(2) . . ?
N2 Ni1 N3 101.0(2) . . ?
O1 Ni1 N3 98.3(2) . . ?
N1 Ni1 N4 154.2(2) . . ?
N2 Ni1 N4 101.5(2) . . ?
O1 Ni1 N4 64.2(2) . . ?
N3 Ni1 N4 106.2(2) . . ?
N1 Ni1 C18 126.8(3) . . ?
N2 Ni1 C18 132.5(3) . . ?
O1 Ni1 C18 31.7(2) . . ?
N3 Ni1 C18 103.9(2) . . ?
N4 Ni1 C18 32.6(2) . . ?
F4 P1 F6 91.8(6) . . ?
F4 P1 F5 95.0(6) . . ?
F6 P1 F5 91.8(7) . . ?
F4 P1 F1 96.0(5) . . ?
F6 P1 F1 171.6(6) . . ?
F5 P1 F1 90.7(5) . . ?
F4 P1 F3 92.0(5) . . ?
F6 P1 F3 86.0(7) . . ?
F5 P1 F3 172.7(6) . . ?
F1 P1 F3 90.5(5) . . ?
F4 P1 F2 175.6(5) . . ?
F6 P1 F2 88.2(6) . . ?
F5 P1 F2 89.4(5) . . ?
F1 P1 F2 83.8(4) . . ?
F3 P1 F2 83.6(4) . . ?
C18 O1 Ni1 93.2(4) . . ?
C18 N4 C14 121.4(7) . . ?
C18 N4 Ni1 88.1(5) . . ?
C14 N4 Ni1 150.5(6) . . ?
C15 C16 C17 120.6(8) . . ?
O1 C18 N4 114.4(6) . . ?
O1 C18 C17 123.5(7) . . ?
N4 C18 C17 122.1(8) . . ?
O1 C18 Ni1 55.1(3) . . ?
N4 C18 Ni1 59.3(4) . . ?
C17 C18 Ni1 178.5(7) . . ?
C16 C15 C14 121.4(8) . . ?
N4 C14 C15 118.4(8) . . ?
N4 C14 C19 117.5(8) . . ?
C15 C14 C19 124.1(9) . . ?
C16 C17 C18 116.1(8) . . ?
C13 N3 C7 105.2(6) . . ?
C13 N3 C6 109.5(6) . . ?
C7 N3 C6 109.6(6) . . ?
C13 N3 Ni1 107.3(5) . . ?
C7 N3 Ni1 110.2(5) . . ?
C6 N3 Ni1 114.6(5) . . ?
C4 N2 C3 115.0(6) . . ?
C4 N2 Ni1 117.0(5) . . ?
C3 N2 Ni1 105.8(4) . . ?
C1 N1 C9 121.4(7) . . ?
C1 N1 Ni1 127.2(6) . . ?
C9 N1 Ni1 111.4(5) . . ?
N2 C3 C12 108.1(6) . . ?
N2 C3 C11 111.3(7) . . ?
C12 C3 C11 110.0(7) . . ?
N2 C3 C2 109.9(6) . . ?
C12 C3 C2 109.4(7) . . ?
C11 C3 C2 108.3(6) . . ?
C1 C2 C3 120.6(6) . . ?
N1 C1 C2 123.2(7) . . ?
N1 C1 C10 124.4(8) . . ?
C2 C1 C10 112.4(7) . . ?
N3 C6 C5 114.2(7) . . ?
C6 C5 C4 113.2(7) . . ?
C9 C8 C7 115.8(7) . . ?
N2 C4 C5 111.1(6) . . ?
N3 C7 C8 114.6(7) . . ?
N1 C9 C8 111.4(6) . . ?

loop_
_geom_bond_atom_site_label_1
_geom_bond_atom_site_label_2
_geom_bond_distance
_geom_bond_site_symmetry_2
_geom_bond_publ_flag
Ni1 N1 2.018(6) . ?
Ni1 N2 2.017(6) . ?
Ni1 O1 2.047(5) . ?
Ni1 N3 2.077(6) . ?
Ni1 N4 2.144(6) . ?
Ni1 C18 2.492(7) . ?
P1 F4 1.511(8) . ?
P1 F6 1.514(9) . ?
P1 F5 1.522(8) . ?
P1 F1 1.546(7) . ?
P1 F3 1.574(8) . ?
P1 F2 1.664(7) . ?
O1 C18 1.310(9) . ?
N4 C18 1.342(10) . ?
N4 C14 1.345(11) . ?
C16 C15 1.372(12) . ?
C16 C17 1.380(12) . ?
C18 C17 1.417(11) . ?
C15 C14 1.385(12) . ?
C14 C19 1.504(13) . ?
N3 C13 1.493(9) . ?
N3 C7 1.494(10) . ?
N3 C6 1.495(10) . ?
N2 C4 1.479(9) . ?
N2 C3 1.513(9) . ?
N1 C1 1.269(10) . ?
N1 C9 1.478(10) . ?
C3 C12 1.529(10) . ?
C3 C11 1.542(11) . ?
C3 C2 1.557(11) . ?
C2 C1 1.498(12) . ?
C1 C10 1.522(11) . ?
C6 C5 1.524(11) . ?
C5 C4 1.528(11) . ?
C8 C9 1.502(11) . ?
C8 C7 1.545(12) . ?
